data_4125754
loop_
_publ_author_name
'Abada, Elikplim'
'Zavalij, Peter Y.'
'Vedernikov, Andrei N.'

_publ_section_title
;
 Reductive C(sp(2))-N Elimination from Isolated Pd(IV) Amido Aryl
 Complexes Prepared Using H2O2 as Oxidant.
;
_journal_issue 2
_journal_name_full 'Journal of the American Chemical Society'
_journal_page_first 643
_journal_page_last 646
_journal_paper_doi 10.1021/jacs.6b12648
_journal_volume 139
_journal_year 2017
_chemical_formula_moiety 'C24 H21 N3 O5 Pd S, C4 H8 O'
_chemical_formula_sum 'C28 H29 N3 O6 Pd S'
_chemical_formula_weight 642.00
_chemical_name_common Pd-complex
_chemical_name_systematic
;
Pd-complex
;
_space_group_crystal_system monoclinic
_space_group_IT_number 15
_space_group_name_Hall '-C 2yc'
_space_group_name_H-M_alt 'C 1 2/c 1'
_symmetry_cell_setting monoclinic
_symmetry_space_group_name_Hall '-C 2yc'
_symmetry_space_group_name_H-M 'C 1 2/c 1'
_atom_sites_solution_hydrogens mixed
_atom_sites_solution_primary direct
_atom_sites_solution_secondary difmap
_audit_creation_method 'SHELXL-2014 & ZCIF'
_cell_angle_alpha 90
_cell_angle_beta 118.7580(8)
_cell_angle_gamma 90
_cell_formula_units_Z 8
_cell_length_a 30.3195(17)
_cell_length_b 11.3339(6)
_cell_length_c 17.6574(10)
_cell_measurement_reflns_used 14739
_cell_measurement_temperature 150(2)
_cell_measurement_theta_max 31.5
_cell_measurement_theta_min 2.5
_cell_volume 5319.4(5)
_computing_cell_refinement Apex2
_computing_data_collection 'Apex2 (Bruker, 2010)'
_computing_data_reduction 'Apex2, Saint'
_computing_molecular_graphics 'XSHEL (Bruker, 2004)'
_computing_publication_material 'Apex2, SHELXL-2014, Platon (Spek, 1990)'
_computing_structure_refinement 'ShelXL-2014 (Sheldrick, 2014)'
_computing_structure_solution 'ShelXS-97 (Sheldrick, 2008)'
_diffrn_ambient_temperature 150(2)
_diffrn_detector 'CCD area detector'
_diffrn_detector_area_resol_mean 8.333
_diffrn_measured_fraction_theta_full 1.000
_diffrn_measured_fraction_theta_max 1.000
_diffrn_measurement_device_type 'Bruker Smart Apex II CCD'
_diffrn_measurement_method '\f and \w scans'
_diffrn_measurement_specimen_support 'MiTeGen loop'
_diffrn_orient_matrix_type standard
_diffrn_orient_matrix_UB_11 -0.0188162
_diffrn_orient_matrix_UB_12 -0.0754556
_diffrn_orient_matrix_UB_13 -0.0078589
_diffrn_orient_matrix_UB_21 -0.0118629
_diffrn_orient_matrix_UB_22 0.0030053
_diffrn_orient_matrix_UB_23 -0.0635105
_diffrn_orient_matrix_UB_31 0.0303429
_diffrn_orient_matrix_UB_32 -0.0456301
_diffrn_orient_matrix_UB_33 0.0088338
_diffrn_radiation_monochromator graphite
_diffrn_radiation_type MoK\a
_diffrn_radiation_wavelength 0.71073
_diffrn_reflns_av_R_equivalents 0.0380
_diffrn_reflns_av_unetI/netI 0.0288
_diffrn_reflns_Laue_measured_fraction_full 1.000
_diffrn_reflns_Laue_measured_fraction_max 1.000
_diffrn_reflns_limit_h_max 42
_diffrn_reflns_limit_h_min -42
_diffrn_reflns_limit_k_max 15
_diffrn_reflns_limit_k_min -15
_diffrn_reflns_limit_l_max 24
_diffrn_reflns_limit_l_min -24
_diffrn_reflns_number 42529
_diffrn_reflns_point_group_measured_fraction_full 1.000
_diffrn_reflns_point_group_measured_fraction_max 1.000
_diffrn_reflns_theta_full 26.500
_diffrn_reflns_theta_max 29.999
_diffrn_reflns_theta_min 1.953
_diffrn_source 'sealed tube'
_exptl_absorpt_coefficient_mu 0.825
_exptl_absorpt_correction_T_max 0.921
_exptl_absorpt_correction_T_min 0.814
_exptl_absorpt_correction_type multi-scan
_exptl_absorpt_process_details 'SADABS (Sheldrick, 2008)'
_exptl_crystal_colour colourless
_exptl_crystal_density_diffrn 1.603
_exptl_crystal_density_method 'not measured'
_exptl_crystal_description prism
_exptl_crystal_F_000 2624
_exptl_crystal_size_max 0.21
_exptl_crystal_size_mid 0.13
_exptl_crystal_size_min 0.10
_refine_diff_density_max 0.877
_refine_diff_density_min -0.885
_refine_diff_density_rms 0.075
_refine_ls_extinction_method none
_refine_ls_goodness_of_fit_ref 1.387
_refine_ls_hydrogen_treatment mixed
_refine_ls_matrix_type full
_refine_ls_number_parameters 395
_refine_ls_number_reflns 7749
_refine_ls_number_restraints 30
_refine_ls_restrained_S_all 1.387
_refine_ls_R_factor_all 0.0438
_refine_ls_R_factor_gt 0.0336
_refine_ls_shift/su_max 0.001
_refine_ls_shift/su_mean 0.000
_refine_ls_structure_factor_coef Fsqd
_refine_ls_weighting_details 'w=1/[\s^2^(Fo^2^)+(0.0100P)^2^+4.9000P] where P=(Fo^2^+2Fc^2^)/3'
_refine_ls_weighting_scheme calc
_refine_ls_wR_factor_gt 0.0659
_refine_ls_wR_factor_ref 0.0685
_reflns_Friedel_coverage 0.000
_reflns_number_gt 6443
_reflns_number_total 7749
_reflns_threshold_expression 'I > 2\s(I)'
_cod_data_source_file 2578.cif
_cod_data_source_block 2578
_cod_original_sg_symbol_H-M C2/c
_cod_database_code 4125754
_shelx_space_group_comment
;
The symmetry employed for this shelxl refinement is uniquely defined
by the following loop, which should always be used as a source of
symmetry information in preference to the above space-group names.
They are only intended as comments.
;
_shelx_estimated_absorpt_t_min 0.846
_shelx_estimated_absorpt_t_max 0.922
_shelxl_version_number 2014-3

loop_
_space_group_symop_operation_xyz
'x, y, z'
'-x, y, -z+1/2'
'x+1/2, y+1/2, z'
'-x+1/2, y+1/2, -z+1/2'
'-x, -y, -z'
'x, -y, z-1/2'
'-x+1/2, -y+1/2, -z'
'x+1/2, -y+1/2, z-1/2'

loop_
_atom_site_label
_atom_site_type_symbol
_atom_site_fract_x
_atom_site_fract_y
_atom_site_fract_z
_atom_site_U_iso_or_equiv
_atom_site_adp_type
_atom_site_occupancy
_atom_site_site_symmetry_order
_atom_site_calc_flag
_atom_site_refinement_flags_posn
_atom_site_refinement_flags_adp
_atom_site_refinement_flags_occupancy
_atom_site_disorder_assembly
_atom_site_disorder_group
Pd1 Pd 0.15261(2) 0.25888(2) 0.38881(2) 0.02400(5) Uani 1 1 d . . . . .
N1 N 0.16470(7) 0.43365(14) 0.38558(12) 0.0277(4) Uani 1 1 d . . . . .
S1 S 0.13354(3) 0.49987(5) 0.29550(4) 0.03717(14) Uani 1 1 d . . . . .
C1 C 0.07047(11) 0.5213(2) 0.27285(17) 0.0477(6) Uani 1 1 d . . . . .
H1A H 0.0517 0.5620 0.2174 0.072 Uiso 1 1 calc R U . . .
H1B H 0.0700 0.5691 0.3187 0.072 Uiso 1 1 calc R U . . .
H1C H 0.0548 0.4446 0.2700 0.072 Uiso 1 1 calc R U . . .
O1 O 0.15327(8) 0.61668(14) 0.29909(13) 0.0492(5) Uani 1 1 d . . . . .
O2 O 0.13136(10) 0.42285(15) 0.22847(12) 0.0604(6) Uani 1 1 d . . . . .
C11 C 0.17415(8) 0.49953(17) 0.46149(14) 0.0270(4) Uani 1 1 d . . . . .
C12 C 0.14269(8) 0.48524(17) 0.49865(14) 0.0276(4) Uani 1 1 d . . . . .
C13 C 0.15335(10) 0.5518(2) 0.57214(15) 0.0364(5) Uani 1 1 d . . . . .
H13 H 0.1325 0.5433 0.5984 0.044 Uiso 1 1 calc R U . . .
C14 C 0.19329(10) 0.6293(2) 0.60758(16) 0.0415(6) Uani 1 1 d . . . . .
H14 H 0.1993 0.6743 0.6570 0.050 Uiso 1 1 calc R U . . .
C15 C 0.22451(9) 0.6416(2) 0.57159(17) 0.0418(6) Uani 1 1 d . . . . .
H15 H 0.2523 0.6943 0.5964 0.050 Uiso 1 1 calc R U . . .
C16 C 0.21499(9) 0.57618(18) 0.49832(17) 0.0365(5) Uani 1 1 d . . . . .
H16 H 0.2365 0.5840 0.4735 0.044 Uiso 1 1 calc R U . . .
C21 C 0.09717(8) 0.30294(17) 0.41293(13) 0.0248(4) Uani 1 1 d . . . . .
C22 C 0.09835(8) 0.40520(17) 0.45941(13) 0.0262(4) Uani 1 1 d . . . . .
C23 C 0.05477(10) 0.4359(2) 0.46379(16) 0.0375(5) Uani 1 1 d . . . . .
H23 H 0.0554 0.5036 0.4960 0.045 Uiso 1 1 calc R U . . .
C24 C 0.01101(10) 0.3708(2) 0.42293(18) 0.0443(6) Uani 1 1 d . . . . .
H24 H -0.0180 0.3945 0.4266 0.053 Uiso 1 1 calc R U . . .
C25 C 0.00946(9) 0.2709(2) 0.37663(17) 0.0395(5) Uani 1 1 d . . . . .
H25 H -0.0205 0.2256 0.3481 0.047 Uiso 1 1 calc R U . . .
C26 C 0.05238(8) 0.23798(19) 0.37261(14) 0.0307(4) Uani 1 1 d . . . . .
H26 H 0.0513 0.1689 0.3414 0.037 Uiso 1 1 calc R U . . .
N31 N 0.20851(7) 0.21590(15) 0.35160(12) 0.0284(4) Uani 1 1 d . . . . .
C32 C 0.20136(8) 0.12605(18) 0.29743(14) 0.0281(4) Uani 1 1 d . . . . .
C33 C 0.23537(9) 0.0993(2) 0.26861(15) 0.0337(5) Uani 1 1 d . . . . .
H33 H 0.2297 0.0344 0.2309 0.040 Uiso 1 1 calc R U . . .
C34 C 0.27774(9) 0.1687(2) 0.29569(16) 0.0379(5) Uani 1 1 d . . . . .
H34 H 0.3016 0.1521 0.2769 0.045 Uiso 1 1 calc R U . . .
C35 C 0.28494(9) 0.2619(2) 0.35011(16) 0.0369(5) Uani 1 1 d . . . . .
H35 H 0.3136 0.3113 0.3689 0.044 Uiso 1 1 calc R U . . .
C36 C 0.24973(8) 0.28289(19) 0.37720(16) 0.0333(5) Uani 1 1 d . . . . .
H36 H 0.2550 0.3470 0.4153 0.040 Uiso 1 1 calc R U . . .
C40 C 0.15241(9) 0.05669(18) 0.26699(15) 0.0314(5) Uani 1 1 d . . . . .
O41 O 0.15074(8) -0.02947(15) 0.20971(13) 0.0445(5) Uani 1 1 d . . . . .
H41 H 0.1226(12) -0.051(3) 0.186(2) 0.067(11) Uiso 1 1 d . . . . .
O42 O 0.10943(6) 0.13305(13) 0.22667(10) 0.0330(3) Uani 1 1 d . . . . .
O43 O 0.11327(7) 0.20120(16) 0.15958(11) 0.0397(4) Uani 1 1 d . . . . .
H43 H 0.1186(16) 0.276(4) 0.191(3) 0.114(15) Uiso 1 1 d . . . . .
N51 N 0.14461(7) 0.08027(14) 0.39926(12) 0.0277(4) Uani 1 1 d . . . . .
C52 C 0.14738(8) 0.00441(17) 0.34286(15) 0.0292(4) Uani 1 1 d . . . . .
C53 C 0.14582(8) -0.11698(18) 0.35243(16) 0.0352(5) Uani 1 1 d . . . . .
H53 H 0.1475 -0.1689 0.3117 0.042 Uiso 1 1 calc R U . . .
C54 C 0.14177(9) -0.16153(19) 0.42168(17) 0.0401(6) Uani 1 1 d . . . . .
H54 H 0.1409 -0.2443 0.4291 0.048 Uiso 1 1 calc R U . . .
C55 C 0.13902(9) -0.0846(2) 0.48001(17) 0.0392(6) Uani 1 1 d . . . . .
H55 H 0.1364 -0.1131 0.5283 0.047 Uiso 1 1 calc R U . . .
C56 C 0.14013(9) 0.03567(19) 0.46590(15) 0.0333(5) Uani 1 1 d . . . . .
H56 H 0.1376 0.0890 0.5051 0.040 Uiso 1 1 calc R U . . .
C1A C 0.0408(3) 0.7861(7) 0.1036(8) 0.076(3) Uani 0.542(3) 1 d D U P A 1
H1A1 H 0.0677 0.7301 0.1404 0.091 Uiso 0.542(3) 1 calc R U P A 1
H1A2 H 0.0383 0.7878 0.0456 0.091 Uiso 0.542(3) 1 calc R U P A 1
C2A C -0.0105(3) 0.7485(6) 0.0969(5) 0.0823(15) Uani 0.542(3) 1 d D U P A 1
H2A1 H -0.0397 0.7806 0.0446 0.099 Uiso 0.542(3) 1 calc R U P A 1
H2A2 H -0.0137 0.6618 0.0991 0.099 Uiso 0.542(3) 1 calc R U P A 1
C3A C -0.0033(3) 0.8085(6) 0.1789(5) 0.084(2) Uani 0.542(3) 1 d D U P A 1
H3A1 H -0.0358 0.8170 0.1790 0.101 Uiso 0.542(3) 1 calc R U P A 1
H3A2 H 0.0203 0.7633 0.2307 0.101 Uiso 0.542(3) 1 calc R U P A 1
C4A C 0.0176(3) 0.9238(5) 0.1767(5) 0.0723(19) Uani 0.542(3) 1 d D U P A 1
H4A1 H 0.0366 0.9576 0.2355 0.087 Uiso 0.542(3) 1 calc R U P A 1
H4A2 H -0.0093 0.9796 0.1396 0.087 Uiso 0.542(3) 1 calc R U P A 1
O5A O 0.05118(18) 0.8984(4) 0.1402(3) 0.0729(14) Uani 0.542(3) 1 d D U P A 1
C1B C 0.0466(4) 0.7922(8) 0.1315(10) 0.076(3) Uani 0.458(3) 1 d D U P A -2
H1B1 H 0.0589 0.7995 0.1944 0.091 Uiso 0.458(3) 1 calc R U P A -2
H1B2 H 0.0554 0.7126 0.1198 0.091 Uiso 0.458(3) 1 calc R U P A -2
C2B C -0.0113(3) 0.8110(7) 0.0807(7) 0.0823(15) Uani 0.458(3) 1 d D U P A -2
H2B1 H -0.0273 0.7619 0.0279 0.099 Uiso 0.458(3) 1 calc R U P A -2
H2B2 H -0.0274 0.7950 0.1170 0.099 Uiso 0.458(3) 1 calc R U P A -2
C3B C -0.0127(3) 0.9408(7) 0.0597(8) 0.101(3) Uani 0.458(3) 1 d D U P A -2
H3B1 H -0.0441 0.9604 0.0065 0.122 Uiso 0.458(3) 1 calc R U P A -2
H3B2 H -0.0106 0.9897 0.1077 0.122 Uiso 0.458(3) 1 calc R U P A -2
C4B C 0.0302(3) 0.9608(6) 0.0476(4) 0.065(2) Uani 0.458(3) 1 d D U P A -2
H4B1 H 0.0422 1.0430 0.0628 0.078 Uiso 0.458(3) 1 calc R U P A -2
H4B2 H 0.0215 0.9465 -0.0133 0.078 Uiso 0.458(3) 1 calc R U P A -2
O5B O 0.0687(2) 0.8783(5) 0.1044(3) 0.0686(15) Uani 0.458(3) 1 d D U P A -2

loop_
_atom_site_aniso_label
_atom_site_aniso_U_11
_atom_site_aniso_U_22
_atom_site_aniso_U_33
_atom_site_aniso_U_23
_atom_site_aniso_U_13
_atom_site_aniso_U_12
Pd1 0.03058(8) 0.01475(7) 0.03360(9) -0.00063(6) 0.02097(7) 0.00249(6)
N1 0.0385(10) 0.0159(7) 0.0409(11) -0.0013(7) 0.0288(9) 0.0007(7)
S1 0.0694(4) 0.0195(2) 0.0410(3) 0.0017(2) 0.0412(3) 0.0021(2)
C1 0.0553(17) 0.0425(14) 0.0379(14) 0.0106(11) 0.0164(13) 0.0058(12)
O1 0.0866(14) 0.0209(8) 0.0674(13) 0.0056(8) 0.0589(12) -0.0005(8)
O2 0.130(2) 0.0286(9) 0.0502(12) 0.0012(8) 0.0651(13) 0.0075(11)
C11 0.0313(11) 0.0167(9) 0.0339(12) 0.0011(8) 0.0164(9) 0.0060(8)
C12 0.0364(12) 0.0206(9) 0.0274(11) 0.0027(8) 0.0166(9) 0.0071(8)
C13 0.0501(14) 0.0307(11) 0.0305(12) -0.0002(9) 0.0211(11) 0.0069(10)
C14 0.0493(15) 0.0307(12) 0.0328(13) -0.0055(10) 0.0102(11) 0.0089(11)
C15 0.0359(13) 0.0222(10) 0.0494(15) -0.0047(10) 0.0062(12) 0.0040(9)
C16 0.0350(12) 0.0210(10) 0.0540(15) 0.0002(10) 0.0217(12) 0.0052(9)
C21 0.0319(11) 0.0204(9) 0.0296(11) 0.0046(8) 0.0209(9) 0.0043(8)
C22 0.0355(11) 0.0233(9) 0.0265(11) 0.0042(8) 0.0203(9) 0.0057(8)
C23 0.0474(14) 0.0352(12) 0.0441(14) -0.0033(10) 0.0333(12) 0.0057(10)
C24 0.0437(14) 0.0468(14) 0.0610(17) 0.0024(13) 0.0400(14) 0.0073(12)
C25 0.0335(12) 0.0413(13) 0.0503(15) 0.0031(11) 0.0255(11) -0.0007(10)
C26 0.0361(11) 0.0270(10) 0.0346(11) 0.0025(9) 0.0215(10) 0.0016(9)
N31 0.0299(9) 0.0220(8) 0.0374(10) -0.0004(7) 0.0196(8) 0.0043(7)
C32 0.0302(11) 0.0224(9) 0.0351(12) 0.0024(8) 0.0183(10) 0.0080(8)
C33 0.0377(12) 0.0319(11) 0.0381(13) 0.0011(10) 0.0235(11) 0.0105(9)
C34 0.0361(13) 0.0436(13) 0.0440(14) 0.0084(11) 0.0272(12) 0.0140(10)
C35 0.0294(11) 0.0419(13) 0.0428(13) 0.0050(11) 0.0200(10) 0.0016(10)
C36 0.0332(12) 0.0272(10) 0.0422(13) -0.0017(9) 0.0205(10) -0.0003(9)
C40 0.0336(12) 0.0235(10) 0.0394(13) -0.0050(9) 0.0194(10) 0.0055(9)
O41 0.0531(12) 0.0322(9) 0.0582(12) -0.0185(8) 0.0347(11) -0.0046(8)
O42 0.0333(8) 0.0324(8) 0.0352(9) 0.0030(7) 0.0179(7) 0.0048(7)
O43 0.0466(10) 0.0397(9) 0.0361(9) 0.0035(8) 0.0225(8) 0.0044(8)
N51 0.0312(9) 0.0168(7) 0.0380(10) 0.0011(7) 0.0189(8) 0.0029(7)
C52 0.0272(10) 0.0198(9) 0.0395(12) -0.0025(8) 0.0152(10) 0.0027(8)
C53 0.0316(12) 0.0181(9) 0.0510(15) -0.0037(9) 0.0160(11) 0.0032(8)
C54 0.0361(13) 0.0181(10) 0.0568(16) 0.0064(10) 0.0148(12) 0.0030(9)
C55 0.0383(13) 0.0269(11) 0.0469(15) 0.0099(10) 0.0162(12) 0.0014(10)
C56 0.0394(13) 0.0239(10) 0.0369(13) 0.0022(9) 0.0186(11) -0.0001(9)
C1A 0.108(4) 0.050(2) 0.062(8) 0.004(3) 0.035(4) -0.003(2)
C2A 0.103(4) 0.057(4) 0.082(4) 0.005(3) 0.040(3) -0.003(4)
C3A 0.074(5) 0.075(4) 0.098(5) -0.001(4) 0.037(4) 0.001(4)
C4A 0.070(4) 0.055(3) 0.090(5) -0.003(3) 0.038(4) 0.001(3)
O5A 0.075(3) 0.074(3) 0.072(3) -0.026(2) 0.037(3) -0.020(2)
C1B 0.108(4) 0.050(2) 0.062(8) 0.004(3) 0.035(4) -0.003(2)
C2B 0.103(4) 0.057(4) 0.082(4) 0.005(3) 0.040(3) -0.003(4)
C3B 0.102(7) 0.067(5) 0.158(10) 0.023(6) 0.081(7) 0.023(5)
C4B 0.077(5) 0.045(4) 0.053(4) 0.007(3) 0.015(4) 0.000(3)
O5B 0.073(3) 0.059(3) 0.057(3) -0.013(2) 0.018(3) -0.007(3)

loop_
_atom_type_symbol
_atom_type_description
_atom_type_scat_dispersion_real
_atom_type_scat_dispersion_imag
_atom_type_scat_source
C C 0.0033 0.0016 'International Tables Vol C Tables 4.2.6.8 and 6.1.1.4'
H H 0.0000 0.0000 'International Tables Vol C Tables 4.2.6.8 and 6.1.1.4'
N N 0.0061 0.0033 'International Tables Vol C Tables 4.2.6.8 and 6.1.1.4'
O O 0.0106 0.0060 'International Tables Vol C Tables 4.2.6.8 and 6.1.1.4'
S S 0.1246 0.1234 'International Tables Vol C Tables 4.2.6.8 and 6.1.1.4'
Pd Pd -0.9988 1.0072 'International Tables Vol C Tables 4.2.6.8 and 6.1.1.4'

loop_
_geom_angle_atom_site_label_1
_geom_angle_atom_site_label_2
_geom_angle_atom_site_label_3
_geom_angle
C21 Pd1 N1 86.75(7)
C21 Pd1 N51 94.56(7)
N1 Pd1 N51 176.34(8)
C21 Pd1 N31 175.14(8)
N1 Pd1 N31 91.90(7)
N51 Pd1 N31 87.06(7)
C11 N1 S1 116.26(13)
C11 N1 Pd1 116.13(13)
S1 N1 Pd1 117.48(10)
O1 S1 O2 116.41(11)
O1 S1 N1 110.75(11)
O2 S1 N1 107.71(10)
O1 S1 C1 105.32(12)
O2 S1 C1 106.18(14)
N1 S1 C1 110.31(11)
S1 C1 H1A 109.5
S1 C1 H1B 109.5
H1A C1 H1B 109.5
S1 C1 H1C 109.5
H1A C1 H1C 109.5
H1B C1 H1C 109.5
C16 C11 C12 120.4(2)
C16 C11 N1 119.6(2)
C12 C11 N1 120.04(19)
C13 C12 C11 117.8(2)
C13 C12 C22 121.0(2)
C11 C12 C22 121.19(18)
C14 C13 C12 121.7(2)
C14 C13 H13 119.1
C12 C13 H13 119.1
C15 C14 C13 120.2(2)
C15 C14 H14 119.9
C13 C14 H14 119.9
C14 C15 C16 119.5(2)
C14 C15 H15 120.3
C16 C15 H15 120.3
C11 C16 C15 120.4(2)
C11 C16 H16 119.8
C15 C16 H16 119.8
C26 C21 C22 118.33(19)
C26 C21 Pd1 118.19(15)
C22 C21 Pd1 122.96(15)
C23 C22 C21 118.3(2)
C23 C22 C12 119.14(19)
C21 C22 C12 122.42(18)
C24 C23 C22 122.2(2)
C24 C23 H23 118.9
C22 C23 H23 118.9
C23 C24 C25 119.8(2)
C23 C24 H24 120.1
C25 C24 H24 120.1
C24 C25 C26 118.9(2)
C24 C25 H25 120.5
C26 C25 H25 120.5
C25 C26 C21 122.4(2)
C25 C26 H26 118.8
C21 C26 H26 118.8
C36 N31 C32 118.33(19)
C36 N31 Pd1 120.87(14)
C32 N31 Pd1 120.65(14)
N31 C32 C33 122.3(2)
N31 C32 C40 115.92(18)
C33 C32 C40 121.7(2)
C34 C33 C32 118.7(2)
C34 C33 H33 120.6
C32 C33 H33 120.6
C35 C34 C33 119.3(2)
C35 C34 H34 120.4
C33 C34 H34 120.4
C34 C35 C36 119.0(2)
C34 C35 H35 120.5
C36 C35 H35 120.5
N31 C36 C35 122.3(2)
N31 C36 H36 118.8
C35 C36 H36 118.8
O41 C40 O42 110.87(19)
O41 C40 C32 107.84(18)
O42 C40 C32 111.10(17)
O41 C40 C52 112.28(18)
O42 C40 C52 102.56(16)
C32 C40 C52 112.20(18)
C40 O41 H41 105(2)
C40 O42 O43 108.21(15)
O42 O43 H43 93(2)
C56 N51 C52 118.33(18)
C56 N51 Pd1 120.91(14)
C52 N51 Pd1 120.59(14)
N51 C52 C53 121.6(2)
N51 C52 C40 117.73(17)
C53 C52 C40 120.7(2)
C54 C53 C52 119.5(2)
C54 C53 H53 120.3
C52 C53 H53 120.3
C53 C54 C55 119.5(2)
C53 C54 H54 120.3
C55 C54 H54 120.3
C54 C55 C56 118.0(2)
C54 C55 H55 121.0
C56 C55 H55 121.0
N51 C56 C55 123.1(2)
N51 C56 H56 118.4
C55 C56 H56 118.4
O5A C1A C2A 106.2(6)
O5A C1A H1A1 110.5
C2A C1A H1A1 110.5
O5A C1A H1A2 110.5
C2A C1A H1A2 110.5
H1A1 C1A H1A2 108.7
C3A C2A C1A 97.2(6)
C3A C2A H2A1 112.3
C1A C2A H2A1 112.3
C3A C2A H2A2 112.3
C1A C2A H2A2 112.3
H2A1 C2A H2A2 109.9
C4A C3A C2A 103.9(6)
C4A C3A H3A1 111.0
C2A C3A H3A1 111.0
C4A C3A H3A2 111.0
C2A C3A H3A2 111.0
H3A1 C3A H3A2 109.0
C3A C4A O5A 103.7(5)
C3A C4A H4A1 111.0
O5A C4A H4A1 111.0
C3A C4A H4A2 111.0
O5A C4A H4A2 111.0
H4A1 C4A H4A2 109.0
C1A O5A C4A 109.4(5)
O5B C1B C2B 107.6(8)
O5B C1B H1B1 110.2
C2B C1B H1B1 110.2
O5B C1B H1B2 110.2
C2B C1B H1B2 110.2
H1B1 C1B H1B2 108.5
C3B C2B C1B 99.5(6)
C3B C2B H2B1 111.9
C1B C2B H2B1 111.9
C3B C2B H2B2 111.9
C1B C2B H2B2 111.9
H2B1 C2B H2B2 109.6
C4B C3B C2B 105.7(6)
C4B C3B H3B1 110.6
C2B C3B H3B1 110.6
C4B C3B H3B2 110.6
C2B C3B H3B2 110.6
H3B1 C3B H3B2 108.7
C3B C4B O5B 106.3(6)
C3B C4B H4B1 110.5
O5B C4B H4B1 110.5
C3B C4B H4B2 110.5
O5B C4B H4B2 110.5
H4B1 C4B H4B2 108.7
C1B O5B C4B 109.2(6)

loop_
_geom_bond_atom_site_label_1
_geom_bond_atom_site_label_2
_geom_bond_distance
Pd1 C21 1.9862(19)
Pd1 N1 2.0203(16)
Pd1 N51 2.0577(16)
Pd1 N31 2.1477(17)
N1 C11 1.438(3)
N1 S1 1.5937(19)
S1 O1 1.4416(17)
S1 O2 1.4463(17)
S1 C1 1.772(3)
C1 H1A 0.9800
C1 H1B 0.9800
C1 H1C 0.9800
C11 C16 1.391(3)
C11 C12 1.403(3)
C12 C13 1.398(3)
C12 C22 1.488(3)
C13 C14 1.379(4)
C13 H13 0.9500
C14 C15 1.378(4)
C14 H14 0.9500
C15 C16 1.396(3)
C15 H15 0.9500
C16 H16 0.9500
C21 C26 1.401(3)
C21 C22 1.411(3)
C22 C23 1.404(3)
C23 C24 1.380(4)
C23 H23 0.9500
C24 C25 1.384(3)
C24 H24 0.9500
C25 C26 1.388(3)
C25 H25 0.9500
C26 H26 0.9500
N31 C36 1.341(3)
N31 C32 1.342(3)
C32 C33 1.385(3)
C32 C40 1.530(3)
C33 C34 1.381(3)
C33 H33 0.9500
C34 C35 1.373(3)
C34 H34 0.9500
C35 C36 1.384(3)
C35 H35 0.9500
C36 H36 0.9500
C40 O41 1.389(3)
C40 O42 1.436(3)
C40 C52 1.538(3)
O41 H41 0.79(3)
O42 O43 1.465(2)
O43 H43 0.98(4)
N51 C56 1.346(3)
N51 C52 1.349(3)
C52 C53 1.390(3)
C53 C54 1.382(4)
C53 H53 0.9500
C54 C55 1.382(4)
C54 H54 0.9500
C55 C56 1.389(3)
C55 H55 0.9500
C56 H56 0.9500
C1A O5A 1.394(8)
C1A C2A 1.562(8)
C1A H1A1 0.9900
C1A H1A2 0.9900
C2A C3A 1.517(9)
C2A H2A1 0.9900
C2A H2A2 0.9900
C3A C4A 1.462(8)
C3A H3A1 0.9900
C3A H3A2 0.9900
C4A O5A 1.470(7)
C4A H4A1 0.9900
C4A H4A2 0.9900
C1B O5B 1.392(9)
C1B C2B 1.555(9)
C1B H1B1 0.9900
C1B H1B2 0.9900
C2B C3B 1.513(9)
C2B H2B1 0.9900
C2B H2B2 0.9900
C3B C4B 1.433(9)
C3B H3B1 0.9900
C3B H3B2 0.9900
C4B O5B 1.455(7)
C4B H4B1 0.9900
C4B H4B2 0.9900

loop_
_geom_hbond_atom_site_label_D
_geom_hbond_atom_site_label_H
_geom_hbond_atom_site_label_A
_geom_hbond_distance_DH
_geom_hbond_distance_HA
_geom_hbond_distance_DA
_geom_hbond_angle_DHA
_geom_hbond_site_symmetry_A
O41 H41 O5A 0.79(3) 2.00(3) 2.779(5) 172(3) 1_545
O41 H41 O5B 0.79(3) 1.76(3) 2.508(5) 157(3) 1_545
O43 H43 O2 0.98(4) 1.77(4) 2.729(2) 167(4) .

loop_
_geom_torsion_atom_site_label_1
_geom_torsion_atom_site_label_2
_geom_torsion_atom_site_label_3
_geom_torsion_atom_site_label_4
_geom_torsion
C11 N1 S1 O1 47.45(18)
Pd1 N1 S1 O1 -168.44(10)
C11 N1 S1 O2 175.80(16)
Pd1 N1 S1 O2 -40.10(15)
C11 N1 S1 C1 -68.74(18)
Pd1 N1 S1 C1 75.37(14)
S1 N1 C11 C16 -84.2(2)
Pd1 N1 C11 C16 131.20(17)
S1 N1 C11 C12 96.6(2)
Pd1 N1 C11 C12 -48.0(2)
C16 C11 C12 C13 1.1(3)
N1 C11 C12 C13 -179.70(19)
C16 C11 C12 C22 178.99(19)
N1 C11 C12 C22 -1.8(3)
C11 C12 C13 C14 0.1(3)
C22 C12 C13 C14 -177.8(2)
C12 C13 C14 C15 -1.1(4)
C13 C14 C15 C16 0.8(4)
C12 C11 C16 C15 -1.4(3)
N1 C11 C16 C15 179.45(19)
C14 C15 C16 C11 0.4(3)
C26 C21 C22 C23 0.8(3)
Pd1 C21 C22 C23 172.32(16)
C26 C21 C22 C12 -175.11(19)
Pd1 C21 C22 C12 -3.6(3)
C13 C12 C22 C23 32.4(3)
C11 C12 C22 C23 -145.3(2)
C13 C12 C22 C21 -151.7(2)
C11 C12 C22 C21 30.5(3)
C21 C22 C23 C24 -1.3(3)
C12 C22 C23 C24 174.7(2)
C22 C23 C24 C25 0.8(4)
C23 C24 C25 C26 0.2(4)
C24 C25 C26 C21 -0.7(4)
C22 C21 C26 C25 0.2(3)
Pd1 C21 C26 C25 -171.73(18)
C36 N31 C32 C33 1.2(3)
Pd1 N31 C32 C33 176.75(16)
C36 N31 C32 C40 -177.06(19)
Pd1 N31 C32 C40 -1.5(3)
N31 C32 C33 C34 -1.0(3)
C40 C32 C33 C34 177.2(2)
C32 C33 C34 C35 -0.1(3)
C33 C34 C35 C36 0.8(4)
C32 N31 C36 C35 -0.4(3)
Pd1 N31 C36 C35 -175.96(17)
C34 C35 C36 N31 -0.6(4)
N31 C32 C40 O41 178.07(19)
C33 C32 C40 O41 -0.2(3)
N31 C32 C40 O42 56.4(3)
C33 C32 C40 O42 -121.9(2)
N31 C32 C40 C52 -57.8(2)
C33 C32 C40 C52 124.0(2)
O41 C40 O42 O43 -67.5(2)
C32 C40 O42 O43 52.4(2)
C52 C40 O42 O43 172.49(15)
C56 N51 C52 C53 -0.1(3)
Pd1 N51 C52 C53 175.16(16)
C56 N51 C52 C40 179.91(19)
Pd1 N51 C52 C40 -4.8(3)
O41 C40 C52 N51 -175.03(19)
O42 C40 C52 N51 -56.0(2)
C32 C40 C52 N51 63.3(2)
O41 C40 C52 C53 5.0(3)
O42 C40 C52 C53 124.1(2)
C32 C40 C52 C53 -116.6(2)
N51 C52 C53 C54 -0.6(3)
C40 C52 C53 C54 179.4(2)
C52 C53 C54 C55 0.4(4)
C53 C54 C55 C56 0.4(4)
C52 N51 C56 C55 1.0(3)
Pd1 N51 C56 C55 -174.25(18)
C54 C55 C56 N51 -1.2(4)
O5A C1A C2A C3A -34.7(9)
C1A C2A C3A C4A 43.3(7)
C2A C3A C4A O5A -37.3(7)
C2A C1A O5A C4A 13.7(10)
C3A C4A O5A C1A 14.4(8)
O5B C1B C2B C3B -24.7(12)
C1B C2B C3B C4B 33.7(11)
C2B C3B C4B O5B -31.5(10)
C2B C1B O5B C4B 7.0(12)
C3B C4B O5B C1B 15.2(11)
